data_7029863
loop_
_publ_author_name
'Cheng, Lin'
'Zhao, Jun-Wei'
'Yang, Guo-Yu'

_publ_section_title
;
 Two Cu-complex directed aluminoborates: from 2D layers to 3D frameworks.
;
_journal_issue 19
_journal_name_full 'Dalton transactions (Cambridge, England : 2003)'
_journal_page_first 7324
_journal_page_last 7330
_journal_paper_doi 10.1039/c4dt00511b
_journal_volume 43
_journal_year 2014
_chemical_formula_sum 'C4 H16 Al B5 Cu N4 O10'
_chemical_formula_weight 424.79
_chemical_name_systematic
; 
 ? 
;
_space_group_IT_number 61
_symmetry_cell_setting orthorhombic
_symmetry_space_group_name_Hall '-P 2ac 2ab'
_symmetry_space_group_name_H-M 'P b c a'
_atom_sites_solution_hydrogens geom
_atom_sites_solution_primary direct
_atom_sites_solution_secondary difmap
_audit_creation_method SHELXL-97
_cell_angle_alpha 90.00
_cell_angle_beta 90.00
_cell_angle_gamma 90.00
_cell_formula_units_Z 8
_cell_length_a 13.3741(8)
_cell_length_b 13.7633(7)
_cell_length_c 16.0355(8)
_cell_measurement_reflns_used 8479
_cell_measurement_temperature 293(2)
_cell_measurement_theta_max 27.4739
_cell_measurement_theta_min 2.4686
_cell_volume 2951.7(3)
_computing_cell_refinement 'CrystalClear (Rigaku Corp., 2000)'
_computing_data_collection 'CrystalClear (Rigaku Corp., 2000)'
_computing_data_reduction 'CrystalClear (Rigaku Corp., 2000)'
_computing_molecular_graphics SHELXTL
_computing_publication_material SHELXTL
_computing_structure_refinement 'SHELXL-97 (Sheldrick, 1997)'
_computing_structure_solution 'SHELXS-97 (Sheldrick, 1990)'
_diffrn_ambient_temperature 293(2)
_diffrn_measured_fraction_theta_full 0.997
_diffrn_measured_fraction_theta_max 0.997
_diffrn_measurement_device_type 'Saturn724+ (2x2 bin mode)'
_diffrn_measurement_method CCD_Profile_fitting
_diffrn_radiation_monochromator graphite
_diffrn_radiation_source 'fine-focus sealed tube'
_diffrn_radiation_type MoK\a
_diffrn_radiation_wavelength 0.71073
_diffrn_reflns_av_R_equivalents 0.0603
_diffrn_reflns_av_sigmaI/netI 0.0401
_diffrn_reflns_limit_h_max 17
_diffrn_reflns_limit_h_min -17
_diffrn_reflns_limit_k_max 17
_diffrn_reflns_limit_k_min -14
_diffrn_reflns_limit_l_max 20
_diffrn_reflns_limit_l_min -19
_diffrn_reflns_number 23512
_diffrn_reflns_theta_full 27.51
_diffrn_reflns_theta_max 27.51
_diffrn_reflns_theta_min 2.47
_diffrn_standards_decay_% none
_diffrn_standards_interval_count none
_diffrn_standards_interval_time none
_diffrn_standards_number none
_exptl_absorpt_coefficient_mu 1.599
_exptl_absorpt_correction_T_max 1.0000
_exptl_absorpt_correction_T_min 0.7498
_exptl_absorpt_correction_type multi-scan
_exptl_absorpt_process_details 'SADABS (Sheldrick, 1996)'
_exptl_crystal_colour PURPLE
_exptl_crystal_density_diffrn 1.912
_exptl_crystal_density_method 'not measured'
_exptl_crystal_description BLOCK
_exptl_crystal_F_000 1720
_exptl_crystal_size_max 0.251
_exptl_crystal_size_mid 0.243
_exptl_crystal_size_min 0.226
_refine_diff_density_max 0.590
_refine_diff_density_min -0.563
_refine_diff_density_rms 0.099
_refine_ls_extinction_method none
_refine_ls_goodness_of_fit_ref 1.055
_refine_ls_hydrogen_treatment mixed
_refine_ls_matrix_type full
_refine_ls_number_parameters 235
_refine_ls_number_reflns 3380
_refine_ls_number_restraints 1
_refine_ls_restrained_S_all 1.065
_refine_ls_R_factor_all 0.0810
_refine_ls_R_factor_gt 0.0785
_refine_ls_shift/su_max 0.001
_refine_ls_shift/su_mean 0.000
_refine_ls_structure_factor_coef Fsqd
_refine_ls_weighting_details 'calc w=1/[\s^2^(Fo^2^)+(0.0354P)^2^+26.1246P] where P=(Fo^2^+2Fc^2^)/3'
_refine_ls_weighting_scheme calc
_refine_ls_wR_factor_gt 0.1563
_refine_ls_wR_factor_ref 0.1594
_reflns_number_gt 3298
_reflns_number_total 3380
_reflns_threshold_expression >2sigma(I)
_cod_data_source_file c4dt00511b2.cif
_cod_data_source_block 1
_cod_depositor_comments
;
The following automatic conversions were performed:

'_symmetry_cell_setting' value 'ORTHORHOMBIC' changed to
'orthorhombic' according to
/usr/data/users/saulius/crontab/automatic-downloads/rss-feeds/RSC/lib/dictionaries/cif_core.dic
dictionary named 'cif_core.dic' version 2.4.2 from
2011-04-26.

'_exptl_absorpt_correction_type' value 'Multi-scan'
changed to 'multi-scan' according to
/usr/data/users/saulius/crontab/automatic-downloads/rss-feeds/RSC/lib/dictionaries/cif_core.dic
dictionary named 'cif_core.dic' version 2.4.2 from 2011-04-26.

Automatic conversion script
Id: cif_fix_values 2281 2013-09-26 08:29:07Z andrius 

 Adding full bibliography for
 ./tmp-cod-update-bibliographies-12899/cifs/7029863.cif.
;
_cod_original_sg_symbol_H-M Pbca
_cod_database_code 7029863

loop_
_symmetry_equiv_pos_as_xyz
'x, y, z'
'-x+1/2, -y, z+1/2'
'x+1/2, -y+1/2, -z'
'-x, y+1/2, -z+1/2'
'-x, -y, -z'
'x-1/2, y, -z-1/2'
'-x-1/2, y-1/2, z'
'x, -y-1/2, z-1/2'

loop_
_atom_site_label
_atom_site_type_symbol
_atom_site_fract_x
_atom_site_fract_y
_atom_site_fract_z
_atom_site_U_iso_or_equiv
_atom_site_adp_type
_atom_site_occupancy
_atom_site_symmetry_multiplicity
_atom_site_calc_flag
_atom_site_refinement_flags
_atom_site_disorder_assembly
_atom_site_disorder_group
Cu Cu 0.27772(5) -0.40364(5) -0.37019(4) 0.0312(2) Uani 1 1 d . A .
Al Al 0.72736(10) -0.06044(10) -0.34187(8) 0.0171(3) Uani 1 1 d . . .
O1 O 0.6151(3) -0.1193(3) -0.3442(3) 0.0485(12) Uani 1 1 d . . .
O2 O 0.2849(3) -0.0682(3) -0.2535(2) 0.0372(10) Uani 1 1 d . . .
O3 O 0.2923(3) -0.0627(3) -0.6432(2) 0.0313(9) Uani 1 1 d . . .
O4 O 0.4499(3) -0.0905(3) -0.3014(3) 0.0413(11) Uani 1 1 d . . .
O5 O 0.3531(3) -0.1102(3) -0.5097(2) 0.0274(8) Uani 1 1 d . . .
O6 O 0.3133(3) -0.2275(3) -0.6131(2) 0.0276(8) Uani 1 1 d . . .
O7 O 0.3040(3) -0.3938(2) -0.5789(2) 0.0257(8) Uani 1 1 d . . .
O8 O 0.3497(3) -0.2820(2) -0.4755(2) 0.0270(8) Uani 1 1 d . . .
O9 O 0.4815(3) -0.1811(3) -0.4239(2) 0.0284(8) Uani 1 1 d . . .
O10 O 0.3135(2) -0.1610(3) -0.3731(2) 0.0241(7) Uani 1 1 d . . .
N1 N 0.2053(4) -0.3194(4) -0.2894(3) 0.0349(11) Uani 1 1 d . A .
H1A H 0.2375 -0.2623 -0.2841 0.042 Uiso 1 1 d R . .
H1B H 0.2038 -0.3483 -0.2390 0.042 Uiso 1 1 d R . .
N2 N 0.1472(3) -0.4069(4) -0.4326(3) 0.0318(10) Uani 1 1 d . . .
H2A H 0.1516 -0.3691 -0.4783 0.038 Uiso 1 1 d RD A .
H2B H 0.1338 -0.4680 -0.4492 0.038 Uiso 1 1 d R . .
N3 N 0.4115(4) -0.3910(4) -0.3133(3) 0.0368(12) Uani 1 1 d . . .
H3A H 0.4082 -0.4157 -0.2614 0.044 Uiso 1 1 d R A .
H3B H 0.4290 -0.3280 -0.3097 0.044 Uiso 1 1 d R . .
N4 N 0.3422(3) -0.5135(4) -0.4312(3) 0.0300(10) Uani 1 1 d . . .
H4A H 0.3523 -0.4967 -0.4848 0.036 Uiso 1 1 d R A .
H4B H 0.3019 -0.5659 -0.4301 0.036 Uiso 1 1 d R . .
C1 C 0.1053(5) -0.3032(7) -0.3180(5) 0.064(2) Uani 1 1 d . . .
H1C H 0.1030 -0.2399 -0.3429 0.077 Uiso 1 1 d R A .
H1D H 0.0614 -0.3025 -0.2706 0.077 Uiso 1 1 d R . .
C2A C 0.0907(10) -0.3101(10) -0.3994(8) 0.043(3) Uani 0.50 1 d P A 1
H2AA H 0.0206 -0.3173 -0.4107 0.052 Uiso 0.50 1 d PR A 1
H2AB H 0.1141 -0.2539 -0.4290 0.052 Uiso 0.50 1 d PRD A 1
C2B C 0.0683(8) -0.3717(11) -0.3790(8) 0.034(3) Uani 0.50 1 d P A 2
H2BA H 0.0394 -0.4259 -0.3500 0.041 Uiso 0.50 1 d PR A 2
H2BB H 0.0169 -0.3421 -0.4122 0.041 Uiso 0.50 1 d PR A 2
C3 C 0.4859(4) -0.4449(5) -0.3630(4) 0.0444(16) Uani 1 1 d . A .
H3C H 0.5444 -0.4592 -0.3294 0.053 Uiso 1 1 calc R . .
H3D H 0.5067 -0.4066 -0.4107 0.053 Uiso 1 1 calc R . .
C4 C 0.4379(5) -0.5367(5) -0.3914(4) 0.0426(15) Uani 1 1 d . A .
H4C H 0.4811 -0.5698 -0.4307 0.051 Uiso 1 1 calc R . .
H4D H 0.4269 -0.5793 -0.3441 0.051 Uiso 1 1 calc R . .
B1 B 0.3759(4) -0.1843(4) -0.4458(3) 0.0208(11) Uani 1 1 d . . .
B2 B 0.5173(4) -0.1299(4) -0.3585(4) 0.0270(12) Uani 1 1 d . . .
B3 B 0.3481(4) -0.1070(4) -0.3082(3) 0.0211(11) Uani 1 1 d . . .
B4 B 0.3192(4) -0.1310(4) -0.5876(3) 0.0217(11) Uani 1 1 d . . .
B5 B 0.3235(4) -0.3021(4) -0.5557(3) 0.0221(11) Uani 1 1 d . . .

loop_
_atom_site_aniso_label
_atom_site_aniso_U_11
_atom_site_aniso_U_22
_atom_site_aniso_U_33
_atom_site_aniso_U_23
_atom_site_aniso_U_13
_atom_site_aniso_U_12
Cu 0.0216(3) 0.0387(4) 0.0333(4) -0.0063(3) -0.0044(3) 0.0012(3)
Al 0.0188(7) 0.0172(7) 0.0152(6) -0.0001(5) -0.0025(5) 0.0006(5)
O1 0.021(2) 0.046(3) 0.079(3) 0.009(2) -0.011(2) -0.0079(18)
O2 0.046(2) 0.044(2) 0.0218(18) -0.0023(18) 0.0121(17) 0.014(2)
O3 0.050(2) 0.0194(18) 0.0244(19) 0.0010(15) -0.0052(17) 0.0080(17)
O4 0.027(2) 0.060(3) 0.037(2) -0.028(2) -0.0051(17) -0.001(2)
O5 0.043(2) 0.0200(17) 0.0196(17) -0.0015(14) -0.0062(16) -0.0017(16)
O6 0.045(2) 0.0184(17) 0.0191(17) 0.0001(14) -0.0067(16) 0.0009(15)
O7 0.036(2) 0.0167(17) 0.0246(18) -0.0015(14) -0.0082(15) -0.0018(15)
O8 0.045(2) 0.0178(17) 0.0178(17) -0.0006(14) -0.0060(15) -0.0003(15)
O9 0.0188(17) 0.039(2) 0.0271(19) -0.0069(17) 0.0042(14) 0.0044(15)
O10 0.0189(16) 0.0301(19) 0.0232(17) -0.0087(15) 0.0034(14) -0.0023(14)
N1 0.034(3) 0.042(3) 0.028(2) -0.004(2) -0.002(2) -0.004(2)
N2 0.028(2) 0.038(3) 0.030(2) -0.002(2) -0.0023(19) -0.001(2)
N3 0.030(2) 0.045(3) 0.035(3) 0.005(2) -0.009(2) -0.005(2)
N4 0.024(2) 0.036(3) 0.030(2) 0.005(2) 0.0018(18) -0.0017(19)
C1 0.034(4) 0.091(6) 0.068(5) -0.044(5) -0.003(3) 0.011(4)
C2A 0.031(7) 0.057(9) 0.040(7) -0.008(7) -0.008(5) 0.008(7)
C2B 0.016(5) 0.050(8) 0.037(7) -0.014(6) -0.004(4) 0.006(5)
C3 0.024(3) 0.059(4) 0.050(4) 0.009(3) -0.008(3) 0.003(3)
C4 0.033(3) 0.043(4) 0.053(4) 0.007(3) -0.005(3) 0.011(3)
B1 0.027(3) 0.018(3) 0.017(2) 0.001(2) 0.002(2) -0.001(2)
B2 0.019(3) 0.026(3) 0.036(3) 0.005(2) -0.003(2) -0.004(2)
B3 0.019(2) 0.028(3) 0.016(2) -0.001(2) 0.002(2) 0.004(2)
B4 0.025(3) 0.020(3) 0.021(3) -0.003(2) 0.002(2) -0.005(2)
B5 0.026(3) 0.020(3) 0.021(3) 0.000(2) 0.000(2) 0.002(2)

loop_
_atom_type_symbol
_atom_type_description
_atom_type_scat_dispersion_real
_atom_type_scat_dispersion_imag
_atom_type_scat_source
C C 0.0033 0.0016 'International Tables Vol C Tables 4.2.6.8 and 6.1.1.4'
H H 0.0000 0.0000 'International Tables Vol C Tables 4.2.6.8 and 6.1.1.4'
Al Al 0.0645 0.0514 'International Tables Vol C Tables 4.2.6.8 and 6.1.1.4'
B B 0.0013 0.0007 'International Tables Vol C Tables 4.2.6.8 and 6.1.1.4'
Cu Cu 0.3201 1.2651 'International Tables Vol C Tables 4.2.6.8 and 6.1.1.4'
N N 0.0061 0.0033 'International Tables Vol C Tables 4.2.6.8 and 6.1.1.4'
O O 0.0106 0.0060 'International Tables Vol C Tables 4.2.6.8 and 6.1.1.4'

loop_
_geom_angle_atom_site_label_1
_geom_angle_atom_site_label_2
_geom_angle_atom_site_label_3
_geom_angle
_geom_angle_site_symmetry_1
_geom_angle_site_symmetry_3
N1 Cu N4 166.0(2) . .
N1 Cu N2 85.15(19) . .
N4 Cu N2 96.52(19) . .
N1 Cu N3 95.0(2) . .
N4 Cu N3 84.5(2) . .
N2 Cu N3 175.4(2) . .
N1 Cu O8 103.36(18) . .
N4 Cu O8 90.57(16) . .
N2 Cu O8 90.71(17) . .
N3 Cu O8 84.77(17) . .
O1 Al O2 112.6(2) . 6_655
O1 Al O3 109.2(2) . 5_654
O2 Al O3 104.6(2) 6_655 5_654
O1 Al O7 109.2(2) . 3_544
O2 Al O7 111.2(2) 6_655 3_544
O3 Al O7 109.91(19) 5_654 3_544
B2 O1 Al 156.5(4) . .
B3 O2 Al 153.9(4) . 6
B4 O3 Al 144.7(4) . 5_654
B3 O4 B2 121.5(4) . .
B4 O5 B1 124.1(4) . .
B5 O6 B4 120.5(4) . .
B5 O7 Al 130.8(3) . 3_444
B5 O8 B1 123.6(4) . .
B5 O8 Cu 113.1(3) . .
B1 O8 Cu 118.3(3) . .
B2 O9 B1 123.1(4) . .
B3 O10 B1 122.3(4) . .
C1 N1 Cu 109.7(4) . .
C2B N2 C2A 35.8(7) . .
C2B N2 Cu 109.3(5) . .
C2A N2 Cu 102.8(5) . .
C3 N3 Cu 108.1(4) . .
C4 N4 Cu 109.2(4) . .
C2A C1 N1 116.3(8) . .
C2A C1 C2B 40.2(8) . .
N1 C1 C2B 115.8(7) . .
C1 C2A N2 108.3(10) . .
C1 C2B N2 111.8(8) . .
N3 C3 C4 107.5(5) . .
N4 C4 C3 108.9(5) . .
O9 B1 O10 110.7(4) . .
O9 B1 O8 109.7(4) . .
O10 B1 O8 108.7(4) . .
O9 B1 O5 110.3(4) . .
O10 B1 O5 106.4(4) . .
O8 B1 O5 111.0(4) . .
O1 B2 O9 122.5(6) . .
O1 B2 O4 118.6(5) . .
O9 B2 O4 118.8(5) . .
O2 B3 O10 120.6(5) . .
O2 B3 O4 120.5(5) . .
O10 B3 O4 118.9(4) . .
O3 B4 O5 123.5(5) . .
O3 B4 O6 117.2(5) . .
O5 B4 O6 119.3(5) . .
O7 B5 O8 120.2(5) . .
O7 B5 O6 119.7(5) . .
O8 B5 O6 120.1(5) . .

loop_
_geom_bond_atom_site_label_1
_geom_bond_atom_site_label_2
_geom_bond_distance
_geom_bond_site_symmetry_2
Cu N1 1.990(5) .
Cu N4 1.996(5) .
Cu N2 2.013(5) .
Cu N3 2.015(5) .
Cu O8 2.565(4) .
Al O1 1.707(4) .
Al O2 1.716(4) 6_655
Al O3 1.732(4) 5_654
Al O7 1.750(4) 3_544
O1 B2 1.335(7) .
O2 B3 1.328(6) .
O2 Al 1.716(4) 6
O3 B4 1.344(7) .
O3 Al 1.732(4) 5_654
O4 B3 1.385(7) .
O4 B2 1.394(7) .
O5 B4 1.360(6) .
O5 B1 1.477(6) .
O6 B5 1.386(6) .
O6 B4 1.392(6) .
O7 B5 1.341(7) .
O7 Al 1.750(4) 3_444
O8 B5 1.362(7) .
O8 B1 1.470(6) .
O9 B2 1.352(7) .
O9 B1 1.456(7) .
O10 B3 1.361(6) .
O10 B1 1.468(6) .
N1 C1 1.433(8) .
N2 C2B 1.445(12) .
N2 C2A 1.623(12) .
N3 C3 1.475(8) .
N4 C4 1.466(7) .
C1 C2A 1.323(15) .
C1 C2B 1.446(14) .
C3 C4 1.488(10) .

loop_
_geom_hbond_atom_site_label_D
_geom_hbond_atom_site_label_H
_geom_hbond_atom_site_label_A
_geom_hbond_distance_DH
_geom_hbond_distance_HA
_geom_hbond_distance_DA
_geom_hbond_angle_DHA
_geom_hbond_site_symmetry_A
N1 H1A O10 0.90 2.24 2.942(6) 134.5 .
N1 H1B O3 0.90 2.29 3.079(6) 145.6 8_556
N2 H2A O7 0.90 2.62 3.151(6) 118.4 .
N2 H2B O5 0.90 2.19 3.058(6) 161.6 7_655
N3 H3A O3 0.90 2.47 3.222(6) 141.9 8_556
N4 H4A O7 0.90 2.17 2.929(6) 141.9 .
N4 H4B O10 0.90 2.22 3.054(6) 153.6 7_655
N4 H4B O5 0.90 2.51 3.190(6) 132.7 7_655
